data_7135251
loop_
_publ_author_name
'Crimmin, Mark Richard'
'Stadler, Benedek'

_publ_section_title
;
 A Heterometallic \s-Silane Adduct from Cooperative Reactivity of an
 Iron--Aluminium Complex
;
_journal_name_full 'Chemical Communications'
_journal_paper_doi 10.1039/D5CC06456B
_journal_year 2025
_chemical_absolute_configuration ad
_chemical_formula_moiety 'C37 H59 Al Fe N4 O P2'
_chemical_formula_sum 'C37 H59 Al Fe N4 O P2'
_chemical_formula_weight 720.65
_chemical_properties_physical Air-sensitive,Moisture-sensitive,Oxygen-sensitive
_space_group_crystal_system monoclinic
_space_group_IT_number 4
_space_group_name_Hall 'P 2yb'
_space_group_name_H-M_alt 'P 1 21 1'
_atom_sites_solution_hydrogens mixed
_atom_sites_solution_primary dual
_audit_block_doi 10.5517/ccdc.csd.cc2p9zss
_audit_creation_date 2025-06-24
_audit_creation_method
;
Olex2 1.5
(compiled 2025.05.31 svn.r86d253d1 for OlexSys, GUI svn.r7254)
;
_audit_update_record
;
2025-08-22 deposited with the CCDC.	2025-11-30 downloaded from the CCDC.
;
_cell_angle_alpha 90.0
_cell_angle_beta 90.455(2)
_cell_angle_gamma 90.0
_cell_formula_units_Z 4
_cell_length_a 12.7184(3)
_cell_length_b 17.9691(3)
_cell_length_c 17.6796(4)
_cell_measurement_reflns_used 28139
_cell_measurement_temperature 172.95(10)
_cell_measurement_theta_max 27.9750
_cell_measurement_theta_min 2.6230
_cell_volume 4040.34(15)
_computing_cell_refinement 'CrysAlisPro 1.171.44.85 (Rigaku OD, 2024)'
_computing_data_collection 'CrysAlisPro system (CCD 38.46 (release 23-01-2017))'
_computing_data_reduction 'CrysAlisPro 1.171.44.85 (Rigaku OD, 2024)'
_computing_molecular_graphics 'Olex2 1.5 (Dolomanov et al., 2009)'
_computing_publication_material 'Olex2 1.5 (Dolomanov et al., 2009)'
_computing_structure_refinement 'SHELXL 2018/3 (Sheldrick, 2015)'
_computing_structure_solution 'SHELXT 2018/2 (Sheldrick, 2018)'
_diffrn_ambient_environment N~2~
_diffrn_ambient_temperature 172.95(10)
_diffrn_detector 'CCD plate'
_diffrn_detector_area_resol_mean 16.0382
_diffrn_detector_type Eos
_diffrn_measured_fraction_theta_full 0.999
_diffrn_measured_fraction_theta_max 0.914
_diffrn_measurement_details
;
List of Runs (angles in degrees, time in seconds):

  # Type    Start    End  Width  t~exp~   \w     \q     \k     \f   Frames
#--------------------------------------------------------------------------
  1  \w    -18.00  26.00   1.00   60.00    --  -13.18 -99.00 -90.00   44
  2  \w     -1.00  70.00   1.00   60.00    --   14.43  77.00  30.00   71
  3  \w    -81.00  -5.00   1.00   60.00    --  -13.18 -77.00-150.00   76
  4  \w    -32.00  56.00   1.00   60.00    --  -13.18  37.00 -90.00   88
  5  \w    -64.00   7.00   1.00   60.00    --  -13.18 120.00  10.56   71
  6  \w    -67.00 -31.00   1.00   60.00    --  -13.18 125.00-135.96   36
  7  \w    -40.00  51.00   1.00   60.00    --  -13.18  77.00 150.00   91
  8  \w     -5.00  76.00   1.00   60.00    --   14.43  37.00 -30.00   81
  9  \w      0.00  68.00   1.00   60.00    --   14.43  57.00 150.00   68
 10  \w    -52.00  31.00   1.00   60.00    --   14.43 -57.00 -30.00   83
;
_diffrn_measurement_device 'four-circle diffractometer'
_diffrn_measurement_device_type 'Xcalibur, Eos'
_diffrn_measurement_method '\w scans'
_diffrn_orient_matrix_type 'CrysAlisPro convention (1999,Acta A55,543-557)'
_diffrn_orient_matrix_UB_11 -0.0315471000
_diffrn_orient_matrix_UB_12 -0.0206102000
_diffrn_orient_matrix_UB_13 0.0254656000
_diffrn_orient_matrix_UB_21 0.0386938000
_diffrn_orient_matrix_UB_22 0.0046465000
_diffrn_orient_matrix_UB_23 0.0287083000
_diffrn_orient_matrix_UB_31 -0.0248227000
_diffrn_orient_matrix_UB_32 0.0333467000
_diffrn_orient_matrix_UB_33 0.0117362000
_diffrn_radiation_monochromator graphite
_diffrn_radiation_probe x-ray
_diffrn_radiation_type 'Mo K\a'
_diffrn_radiation_wavelength 0.71073
_diffrn_reflns_av_R_equivalents 0.0325
_diffrn_reflns_av_unetI/netI 0.0354
_diffrn_reflns_Laue_measured_fraction_full 0.999
_diffrn_reflns_Laue_measured_fraction_max 0.914
_diffrn_reflns_limit_h_max 16
_diffrn_reflns_limit_h_min -16
_diffrn_reflns_limit_k_max 23
_diffrn_reflns_limit_k_min -23
_diffrn_reflns_limit_l_max 23
_diffrn_reflns_limit_l_min -23
_diffrn_reflns_number 61609
_diffrn_reflns_point_group_measured_fraction_full 0.999
_diffrn_reflns_point_group_measured_fraction_max 0.866
_diffrn_reflns_theta_full 25.242
_diffrn_reflns_theta_max 28.333
_diffrn_reflns_theta_min 2.543
_diffrn_source 'fine-focus sealed X-ray tube'
_diffrn_source_type 'Enhance (Mo) X-ray Source'
_exptl_absorpt_coefficient_mu 0.518
_exptl_absorpt_correction_T_max 0.916
_exptl_absorpt_correction_T_min 0.840
_exptl_absorpt_correction_type analytical
_exptl_absorpt_process_details
;
CrysAlisPro 1.171.44.85 (Rigaku Oxford Diffraction, 2024)
Analytical numeric absorption correction using a multifaceted crystal
model based on expressions derived by R.C. Clark & J.S. Reid.
(Clark, R. C. & Reid, J. S. (1995). Acta Cryst. A51, 887-897)
Empirical absorption correction using spherical harmonics,
implemented in SCALE3 ABSPACK scaling algorithm.
;
_exptl_crystal_colour 'pale yellow'
_exptl_crystal_density_diffrn 1.185
_exptl_crystal_description block
_exptl_crystal_F_000 1544
_exptl_crystal_size_max 0.468
_exptl_crystal_size_mid 0.425
_exptl_crystal_size_min 0.24
_refine_diff_density_max 0.361
_refine_diff_density_min -0.354
_refine_diff_density_rms 0.044
_refine_ls_abs_structure_details
;
 Flack x determined using 6321 quotients [(I+)-(I-)]/[(I+)+(I-)]
 (Parsons, Flack and Wagner, Acta Cryst. B69 (2013) 249-259).
;
_refine_ls_abs_structure_Flack -0.251(4)
_refine_ls_extinction_method none
_refine_ls_goodness_of_fit_ref 1.041
_refine_ls_hydrogen_treatment mixed
_refine_ls_matrix_type full
_refine_ls_number_parameters 886
_refine_ls_number_reflns 17439
_refine_ls_number_restraints 1
_refine_ls_restrained_S_all 1.041
_refine_ls_R_factor_all 0.0494
_refine_ls_R_factor_gt 0.0388
_refine_ls_shift/su_max 0.001
_refine_ls_shift/su_mean 0.000
_refine_ls_structure_factor_coef Fsqd
_refine_ls_weighting_details 'w=1/[\s^2^(Fo^2^)+(0.0523P)^2^+0.5088P] where P=(Fo^2^+2Fc^2^)/3'
_refine_ls_weighting_scheme calc
_refine_ls_wR_factor_gt 0.0896
_refine_ls_wR_factor_ref 0.0968
_reflns_Friedel_coverage 0.836
_reflns_Friedel_fraction_full 0.999
_reflns_Friedel_fraction_max 0.814
_reflns_number_gt 15440
_reflns_number_total 17439
_reflns_threshold_expression 'I > 2\s(I)'
_cod_data_source_file d5cc06456b3.cif
_cod_data_source_block 5b
_cod_original_cell_volume 4040.33(15)
_cod_database_code 7135251
_shelx_shelxl_version_number 2018/3
_chemical_oxdiff_formula 'C47 H59 Al1 Fe1 N4 O1 P2'
_chemical_oxdiff_usercomment BS232-C
_shelx_space_group_comment
;
The symmetry employed for this shelxl refinement is uniquely defined
by the following loop, which should always be used as a source of
symmetry information in preference to the above space-group names.
They are only intended as comments.
;
_cell_oxdiff_angle_alpha 89.9961(15)
_cell_oxdiff_angle_beta 90.4133(17)
_cell_oxdiff_angle_gamma 90.0580(15)
_cell_oxdiff_length_a 12.7221(3)
_cell_oxdiff_length_b 17.9678(3)
_cell_oxdiff_length_c 17.6756(4)
_cell_oxdiff_measurement_reflns_used 28139
_cell_oxdiff_volume 4040.33(14)
_shelx_estimated_absorpt_t_max 0.888
_shelx_estimated_absorpt_t_min 0.798
_diffrn_oxdiff_digest_od_ed
;

;
_reflns_odcompleteness_completeness 99.89
_reflns_odcompleteness_iscentric 1
_reflns_odcompleteness_theta 24.97
_olex2_refinement_description
;
1. Twinned data refinement
 Scales: 0.7180(18)
 0.2820(18)
2. Fixed Uiso
 At 1.2 times of:
  All C(H) groups
 At 1.5 times of:
  All C(H,H,H) groups
3.a Aromatic/amide H refined with riding coordinates:
 C25A(H00T), C18(H00L), C27A(H013), C18A(H20), C16(H00Q), C25(H21), C27(H22),
 C16A(H4), C4(H16), C3A(H6A), C3(H18), C10A(H026), C5(H023), C5A(H23), C10(H1B),
  C4A(H16A)
3.b Idealised Me refined as rotating group:
 C13(H00G,H00H,H00I), C12A(HHA,HIA,H4A), C31A(H15A,HFA,HGA), C20(H01W,H01X,
 H01Y), C29A(HLA,HMA,H7A), C22(H01Z,H,HA), C30A(H5A,HJA,HKA), C21(H01,HB,HC),
 C33(H14,HD,HE), C20A(H5,H6,H7), C31(H15,HF,HG), C13A(H8,H9,H10), C12(H11,HH,
 HI), C22A(H12,H13,HAA), C30(H17,HJ,HK), C21A(H01A,HBA,HCA), C36A(H10A,HVA,HWA),
  C29(H19,HL,HM), C34(H02W,H02X,H02Y), C32(H02Z,HN,HO), C8(H02,HP,HQ), C35A(HYA,
 H11A,HXA), C37A(H9A,HTA,HUA), C7A(H8A,HRA,HSA), C8A(H02A,HPA,HQA), C7(H1C,HR,
 HS), C32A(H1D,HNA,HOA), C37(H1E,HT,HU), C34A(H1F,H1G,H1H), C36(H1I,HV,HW),
 C33A(H14A,HDA,HEA), C35(H1J,HX,HY)
;
_olex2_submission_special_instructions 'No special instructions were received'
_oxdiff_exptl_absorpt_empirical_details
;
Empirical correction (ABSPACK) includes:
- Absorption correction using spherical harmonics
- Frame scaling
;
_oxdiff_exptl_absorpt_empirical_full_max 1.076
_oxdiff_exptl_absorpt_empirical_full_min 0.935

loop_
_space_group_symop_operation_xyz
'x, y, z'
'-x, y+1/2, -z'

loop_
_atom_site_label
_atom_site_type_symbol
_atom_site_fract_x
_atom_site_fract_y
_atom_site_fract_z
_atom_site_U_iso_or_equiv
_atom_site_adp_type
_atom_site_occupancy
_atom_site_site_symmetry_order
_atom_site_calc_flag
_atom_site_refinement_flags_posn
_atom_site_refinement_flags_adp
_atom_site_refinement_flags_occupancy
_atom_site_disorder_assembly
_atom_site_disorder_group
Fe1A Fe 0.46725(6) 0.29090(3) 0.36017(4) 0.03464(17) Uani 1 1 d . . . . .
Fe1 Fe 0.02639(6) 0.29876(3) 0.85688(4) 0.03531(17) Uani 1 1 d . . . . .
P2A P 0.55164(12) 0.25939(7) 0.46481(7) 0.0406(3) Uani 1 1 d . . . . .
Al1 Al 0.00215(11) 0.24216(7) 0.73662(7) 0.0282(3) Uani 1 1 d . . . . .
P1 P -0.05741(12) 0.26813(7) 0.96022(7) 0.0412(3) Uani 1 1 d . . . . .
Al1A Al 0.49642(11) 0.24026(7) 0.23824(8) 0.0283(3) Uani 1 1 d . . . . .
P2 P 0.01764(16) 0.42032(7) 0.86537(10) 0.0600(5) Uani 1 1 d . . . . .
P1A P 0.46705(14) 0.41231(7) 0.37366(9) 0.0509(4) Uani 1 1 d . . . . .
O1A O 0.5657(3) 0.29002(19) 0.16992(19) 0.0418(8) Uani 1 1 d . . . . .
O1 O -0.0657(3) 0.28696(19) 0.66241(18) 0.0425(8) Uani 1 1 d . . . . .
N4 N 0.1323(3) 0.20938(19) 0.6914(2) 0.0326(9) Uani 1 1 d . . . . .
C24A C 0.7528(4) 0.1460(3) 0.2601(3) 0.0353(11) Uani 1 1 d . . . . .
C15 C -0.1271(4) 0.0757(2) 0.8335(3) 0.0365(12) Uani 1 1 d . . . . .
N3 N -0.0654(3) 0.14522(19) 0.7240(2) 0.0291(8) Uani 1 1 d . . . . .
N3A N 0.3689(3) 0.2085(2) 0.1861(2) 0.0337(9) Uani 1 1 d . . . . .
N4A N 0.5656(3) 0.14499(19) 0.2227(2) 0.0308(9) Uani 1 1 d . . . . .
C19 C -0.2526(4) 0.1469(3) 0.7584(3) 0.0346(11) Uani 1 1 d . . . . .
C28A C 0.6279(4) 0.0738(2) 0.3321(3) 0.0320(11) Uani 1 1 d . . . . .
C25A C 0.8317(4) 0.1243(3) 0.3103(3) 0.0419(13) Uani 1 1 d . . . . .
H00T H 0.901451 0.141319 0.302113 0.050 Uiso 1 1 calc R U . . .
C13 C -0.1090(5) 0.0341(3) 0.6493(3) 0.0448(13) Uani 1 1 d . . . . .
H00G H -0.079877 0.007515 0.605800 0.067 Uiso 1 1 calc R U . . .
H00H H -0.180311 0.051111 0.637013 0.067 Uiso 1 1 calc R U . . .
H00I H -0.111278 0.000578 0.692991 0.067 Uiso 1 1 calc R U . . .
C18 C -0.3311(4) 0.1252(3) 0.8076(3) 0.0404(12) Uani 1 1 d . . . . .
H00L H -0.400920 0.141843 0.798638 0.049 Uiso 1 1 calc R U . . .
C19A C 0.2434(4) 0.3129(3) 0.1807(3) 0.0375(11) Uani 1 1 d . . . . .
C27A C 0.7101(5) 0.0537(3) 0.3813(3) 0.0402(12) Uani 1 1 d . . . . .
H013 H 0.695259 0.021748 0.422660 0.048 Uiso 1 1 calc R U . . .
C24 C 0.2593(4) 0.3135(3) 0.6869(3) 0.0388(12) Uani 1 1 d . . . . .
C18A C 0.1480(4) 0.3436(3) 0.2042(3) 0.0430(12) Uani 1 1 d . . . . .
H20 H 0.128810 0.391851 0.186961 0.052 Uiso 1 1 calc R U . . .
C16 C -0.2076(5) 0.0552(3) 0.8812(3) 0.0391(12) Uani 1 1 d . . . . .
H00Q H -0.192355 0.023524 0.922930 0.047 Uiso 1 1 calc R U . . .
C23A C 0.6500(4) 0.1220(2) 0.2720(3) 0.0306(10) Uani 1 1 d . . . . .
C26 C 0.4202(4) 0.3095(3) 0.7623(4) 0.0485(14) Uani 1 1 d . . . . .
C25 C 0.3530(4) 0.3442(3) 0.7120(3) 0.0444(13) Uani 1 1 d . . . . .
H21 H 0.372011 0.391983 0.693590 0.053 Uiso 1 1 calc R U . . .
C14 C -0.1494(4) 0.1232(2) 0.7722(3) 0.0302(10) Uani 1 1 d . . . . .
C17A C 0.0810(4) 0.3060(3) 0.2517(4) 0.0494(13) Uani 1 1 d . . . . .
C9 C -0.0406(4) 0.1002(2) 0.6678(3) 0.0358(11) Uani 1 1 d . . . . .
C12A C 0.6122(5) 0.0352(3) 0.1459(3) 0.0470(13) Uani 1 1 d . . . . .
HHA H 0.582393 0.007308 0.103139 0.070 Uiso 1 1 calc R U . . .
HIA H 0.617182 0.002631 0.190199 0.070 Uiso 1 1 calc R U . . .
H4A H 0.682407 0.053213 0.132701 0.070 Uiso 1 1 calc R U . . .
C17 C -0.3110(5) 0.0797(3) 0.8697(3) 0.0423(13) Uani 1 1 d . . . . .
C31A C 0.7804(5) 0.1915(3) 0.1901(3) 0.0481(14) Uani 1 1 d . . . . .
H15A H 0.841728 0.222812 0.201219 0.072 Uiso 1 1 calc R U . . .
HFA H 0.720583 0.223130 0.176051 0.072 Uiso 1 1 calc R U . . .
HGA H 0.796634 0.157860 0.148203 0.072 Uiso 1 1 calc R U . . .
C26A C 0.8123(5) 0.0787(3) 0.3718(3) 0.0448(13) Uani 1 1 d . . . . .
C15A C 0.2032(4) 0.2029(3) 0.2543(4) 0.0448(13) Uani 1 1 d . . . . .
N1A N 0.3394(4) 0.2780(3) 0.4020(3) 0.0550(12) Uani 1 1 d . . . . .
C27 C 0.3902(5) 0.2401(3) 0.7887(4) 0.0534(15) Uani 1 1 d . . . . .
H22 H 0.435090 0.214764 0.823338 0.064 Uiso 1 1 calc R U . . .
C16A C 0.1098(4) 0.2359(3) 0.2766(4) 0.0529(15) Uani 1 1 d . . . . .
H4 H 0.064482 0.209713 0.309788 0.064 Uiso 1 1 calc R U . . .
C28 C 0.2965(4) 0.2061(3) 0.7660(4) 0.0446(13) Uani 1 1 d . . . . .
C20 C -0.2829(5) 0.1912(3) 0.6900(3) 0.0481(14) Uani 1 1 d . . . . .
H01W H -0.359643 0.191992 0.684717 0.072 Uiso 1 1 calc R U . . .
H01X H -0.252078 0.168462 0.644904 0.072 Uiso 1 1 calc R U . . .
H01Y H -0.256734 0.242266 0.695430 0.072 Uiso 1 1 calc R U . . .
N1 N 0.1552(4) 0.2930(3) 0.9023(3) 0.0573(13) Uani 1 1 d . . . . .
C11A C 0.5419(5) 0.1008(2) 0.1637(3) 0.0362(11) Uani 1 1 d . . . . .
C29A C 0.5185(4) 0.0429(3) 0.3417(3) 0.0419(12) Uani 1 1 d . . . . .
HLA H 0.498937 0.013871 0.296826 0.063 Uiso 1 1 calc R U . . .
HMA H 0.468650 0.083938 0.348106 0.063 Uiso 1 1 calc R U . . .
H7A H 0.516889 0.010711 0.386464 0.063 Uiso 1 1 calc R U . . .
C22 C -0.0186(4) 0.0459(3) 0.8463(3) 0.0425(12) Uani 1 1 d . . . . .
H01Z H 0.030990 0.087427 0.850997 0.064 Uiso 1 1 calc R U . . .
H H 0.001346 0.014522 0.803412 0.064 Uiso 1 1 calc R U . . .
HA H -0.017076 0.016308 0.892832 0.064 Uiso 1 1 calc R U . . .
C30A C 0.8982(6) 0.0564(4) 0.4262(4) 0.0632(18) Uani 1 1 d . . . . .
H5A H 0.964514 0.051163 0.398826 0.095 Uiso 1 1 calc R U . . .
HJA H 0.880117 0.008849 0.449901 0.095 Uiso 1 1 calc R U . . .
HKA H 0.906010 0.094700 0.465308 0.095 Uiso 1 1 calc R U . . .
C21 C -0.3983(6) 0.0574(4) 0.9231(4) 0.0648(19) Uani 1 1 d . . . . .
H01 H -0.435014 0.102109 0.940609 0.097 Uiso 1 1 calc R U . . .
HB H -0.368293 0.030917 0.966570 0.097 Uiso 1 1 calc R U . . .
HC H -0.448151 0.024894 0.896429 0.097 Uiso 1 1 calc R U . . .
C23 C 0.2314(4) 0.2430(3) 0.7142(3) 0.0363(11) Uani 1 1 d . . . . .
C11 C 0.1340(4) 0.1563(2) 0.6388(3) 0.0421(13) Uani 1 1 d . . . . .
C14A C 0.2698(4) 0.2420(3) 0.2060(3) 0.0380(11) Uani 1 1 d . . . . .
C9A C 0.3685(4) 0.1585(2) 0.1307(3) 0.0390(12) Uani 1 1 d . . . . .
C33 C -0.0182(5) 0.1789(3) 1.0021(3) 0.0565(16) Uani 1 1 d . . . . .
H14 H -0.030233 0.138878 0.965335 0.085 Uiso 1 1 calc R U . . .
HD H -0.059887 0.169492 1.047448 0.085 Uiso 1 1 calc R U . . .
HE H 0.056605 0.180564 1.015794 0.085 Uiso 1 1 calc R U . . .
C20A C 0.3097(4) 0.3558(3) 0.1271(3) 0.0440(13) Uani 1 1 d . . . . .
H5 H 0.305913 0.332739 0.076912 0.066 Uiso 1 1 calc R U . . .
H6 H 0.382782 0.355814 0.145070 0.066 Uiso 1 1 calc R U . . .
H7 H 0.284024 0.407163 0.123944 0.066 Uiso 1 1 calc R U . . .
C31 C 0.1908(4) 0.3540(3) 0.6302(3) 0.0443(13) Uani 1 1 d . . . . .
H15 H 0.205291 0.407497 0.632877 0.067 Uiso 1 1 calc R U . . .
HF H 0.116686 0.344920 0.641634 0.067 Uiso 1 1 calc R U . . .
HG H 0.206136 0.335823 0.579156 0.067 Uiso 1 1 calc R U . . .
C4 C -0.1626(7) 0.4492(4) 0.5112(6) 0.086(3) Uani 1 1 d . . . . .
H16 H -0.182106 0.487709 0.477045 0.103 Uiso 1 1 calc R U . . .
C1A C 0.6027(4) 0.3433(3) 0.1247(3) 0.0423(13) Uani 1 1 d . . . . .
C13A C 0.2724(5) 0.1509(3) 0.0806(4) 0.0568(16) Uani 1 1 d . . . . .
H8 H 0.291251 0.124621 0.034098 0.085 Uiso 1 1 calc R U . . .
H9 H 0.245261 0.200418 0.067955 0.085 Uiso 1 1 calc R U . . .
H10 H 0.218179 0.122633 0.107345 0.085 Uiso 1 1 calc R U . . .
C6 C -0.0662(5) 0.3364(3) 0.5383(3) 0.0494(14) Uani 1 1 d . . . . .
C12 C 0.2322(5) 0.1455(3) 0.5931(4) 0.0607(18) Uani 1 1 d . . . . .
H11 H 0.262373 0.194118 0.580669 0.091 Uiso 1 1 calc R U . . .
HH H 0.214871 0.118758 0.546349 0.091 Uiso 1 1 calc R U . . .
HI H 0.283372 0.116558 0.622638 0.091 Uiso 1 1 calc R U . . .
C22A C 0.2332(5) 0.1272(3) 0.2841(5) 0.0621(18) Uani 1 1 d . . . . .
H12 H 0.291290 0.132287 0.320523 0.093 Uiso 1 1 calc R U . . .
H13 H 0.255250 0.095445 0.242091 0.093 Uiso 1 1 calc R U . . .
HAA H 0.172573 0.104681 0.309208 0.093 Uiso 1 1 calc R U . . .
C3A C 0.7087(7) 0.4527(3) 0.1070(6) 0.089(3) Uani 1 1 d . . . . .
H6A H 0.756392 0.488971 0.125954 0.107 Uiso 1 1 calc R U . . .
C30 C 0.5223(5) 0.3445(4) 0.7885(5) 0.0732(19) Uani 1 1 d . . . . .
H17 H 0.559101 0.365511 0.744982 0.110 Uiso 1 1 calc R U . . .
HJ H 0.566645 0.306481 0.812587 0.110 Uiso 1 1 calc R U . . .
HK H 0.507446 0.384054 0.825046 0.110 Uiso 1 1 calc R U . . .
C21A C -0.0216(5) 0.3413(4) 0.2750(5) 0.0724(19) Uani 1 1 d . . . . .
H01A H -0.007122 0.387620 0.302528 0.109 Uiso 1 1 calc R U . . .
HBA H -0.060033 0.307004 0.307828 0.109 Uiso 1 1 calc R U . . .
HCA H -0.064015 0.352267 0.229901 0.109 Uiso 1 1 calc R U . . .
C6A C 0.5762(5) 0.3437(3) 0.0485(4) 0.0586(17) Uani 1 1 d . . . . .
C1 C -0.0988(4) 0.3398(3) 0.6134(3) 0.0429(13) Uani 1 1 d . . . . .
C3 C -0.1991(6) 0.4497(3) 0.5829(6) 0.078(2) Uani 1 1 d . . . . .
H18 H -0.246780 0.487560 0.597685 0.094 Uiso 1 1 calc R U . . .
C36A C 0.5168(6) 0.1684(3) 0.5026(3) 0.0571(16) Uani 1 1 d . . . . .
H10A H 0.440335 0.162168 0.500484 0.086 Uiso 1 1 calc R U . . .
HVA H 0.541155 0.164698 0.555162 0.086 Uiso 1 1 calc R U . . .
HWA H 0.550334 0.129472 0.472340 0.086 Uiso 1 1 calc R U . . .
C2 C -0.1685(5) 0.3958(3) 0.6359(4) 0.0561(16) Uani 1 1 d . . . . .
C2A C 0.6720(5) 0.3978(3) 0.1549(5) 0.0609(19) Uani 1 1 d . . . . .
C29 C 0.2662(5) 0.1306(3) 0.7981(5) 0.065(2) Uani 1 1 d . . . . .
H19 H 0.322259 0.112780 0.831871 0.097 Uiso 1 1 calc R U . . .
HL H 0.256048 0.095115 0.756642 0.097 Uiso 1 1 calc R U . . .
HM H 0.200692 0.135325 0.826594 0.097 Uiso 1 1 calc R U . . .
C10A C 0.4538(4) 0.1110(3) 0.1171(3) 0.0407(12) Uani 1 1 d . . . . .
H026 H 0.451448 0.082963 0.071562 0.049 Uiso 1 1 calc R U . . .
N2A N 0.2621(5) 0.2671(5) 0.4291(3) 0.082(2) Uani 1 1 d . . . . .
N2 N 0.2329(5) 0.2889(5) 0.9307(4) 0.094(2) Uani 1 1 d . . . . .
C5 C -0.0975(6) 0.3933(4) 0.4883(4) 0.075(2) Uani 1 1 d . . . . .
H023 H -0.073032 0.392736 0.437666 0.090 Uiso 1 1 calc R U . . .
C5A C 0.6143(7) 0.4028(4) 0.0035(5) 0.085(3) Uani 1 1 d . . . . .
H23 H 0.594862 0.405138 -0.048467 0.101 Uiso 1 1 calc R U . . .
C34 C -0.1982(5) 0.2571(3) 0.9526(4) 0.0547(15) Uani 1 1 d . . . . .
H02W H -0.229838 0.303884 0.935334 0.082 Uiso 1 1 calc R U . . .
H02X H -0.226668 0.243899 1.002221 0.082 Uiso 1 1 calc R U . . .
H02Y H -0.214546 0.217515 0.916275 0.082 Uiso 1 1 calc R U . . .
C10 C 0.0493(5) 0.1092(2) 0.6240(3) 0.0440(13) Uani 1 1 d . . . . .
H1B H 0.053136 0.080130 0.579269 0.053 Uiso 1 1 calc R U . . .
C32 C -0.0455(7) 0.3268(4) 1.0454(3) 0.075(2) Uani 1 1 d . . . . .
H02Z H 0.029020 0.334668 1.057396 0.112 Uiso 1 1 calc R U . . .
HN H -0.079656 0.301906 1.087970 0.112 Uiso 1 1 calc R U . . .
HO H -0.079512 0.374854 1.036042 0.112 Uiso 1 1 calc R U . . .
C8 C -0.2131(6) 0.3959(4) 0.7128(5) 0.080(2) Uani 1 1 d . . . . .
H02 H -0.273264 0.361829 0.714508 0.120 Uiso 1 1 calc R U . . .
HP H -0.236312 0.446278 0.725670 0.120 Uiso 1 1 calc R U . . .
HQ H -0.159393 0.379558 0.749203 0.120 Uiso 1 1 calc R U . . .
C35A C 0.6939(5) 0.2540(3) 0.4603(4) 0.0578(16) Uani 1 1 d . . . . .
HYA H 0.714124 0.215613 0.423816 0.087 Uiso 1 1 calc R U . . .
H11A H 0.722368 0.241401 0.510301 0.087 Uiso 1 1 calc R U . . .
HXA H 0.722108 0.302218 0.444173 0.087 Uiso 1 1 calc R U . . .
C37A C 0.5314(8) 0.3144(4) 0.5506(3) 0.079(2) Uani 1 1 d . . . . .
H9A H 0.550366 0.366405 0.540945 0.119 Uiso 1 1 calc R U . . .
HTA H 0.575725 0.294710 0.591596 0.119 Uiso 1 1 calc R U . . .
HUA H 0.457408 0.311619 0.565344 0.119 Uiso 1 1 calc R U . . .
C7A C 0.5132(6) 0.2822(4) 0.0127(3) 0.0667(18) Uani 1 1 d . . . . .
H8A H 0.545816 0.234180 0.024737 0.100 Uiso 1 1 calc R U . . .
HRA H 0.511405 0.289116 -0.042267 0.100 Uiso 1 1 calc R U . . .
HSA H 0.441375 0.283202 0.032298 0.100 Uiso 1 1 calc R U . . .
C4A C 0.6774(9) 0.4558(4) 0.0327(7) 0.111(4) Uani 1 1 d . . . . .
H16A H 0.700539 0.495541 0.001538 0.133 Uiso 1 1 calc R U . . .
C8A C 0.7067(6) 0.3954(4) 0.2360(5) 0.080(2) Uani 1 1 d . . . . .
H02A H 0.645094 0.399224 0.268764 0.121 Uiso 1 1 calc R U . . .
HPA H 0.754442 0.436986 0.246301 0.121 Uiso 1 1 calc R U . . .
HQA H 0.743105 0.348288 0.246032 0.121 Uiso 1 1 calc R U . . .
C7 C -0.0050(6) 0.2717(4) 0.5100(3) 0.0669(18) Uani 1 1 d . . . . .
H1C H 0.045763 0.255998 0.548757 0.100 Uiso 1 1 calc R U . . .
HR H 0.032513 0.286084 0.464019 0.100 Uiso 1 1 calc R U . . .
HS H -0.053041 0.230552 0.498463 0.100 Uiso 1 1 calc R U . . .
C32A C 0.5830(7) 0.4633(3) 0.4109(5) 0.083(2) Uani 1 1 d . . . . .
H1D H 0.597253 0.447630 0.463099 0.125 Uiso 1 1 calc R U . . .
HNA H 0.568868 0.516888 0.409819 0.125 Uiso 1 1 calc R U . . .
HOA H 0.644266 0.452305 0.379539 0.125 Uiso 1 1 calc R U . . .
C37 C -0.1035(8) 0.4657(4) 0.8946(5) 0.096(3) Uani 1 1 d . . . . .
H1E H -0.161606 0.449257 0.861894 0.144 Uiso 1 1 calc R U . . .
HT H -0.095464 0.519762 0.890461 0.144 Uiso 1 1 calc R U . . .
HU H -0.118665 0.452418 0.947163 0.144 Uiso 1 1 calc R U . . .
C34A C 0.4383(7) 0.4654(3) 0.2875(4) 0.072(2) Uani 1 1 d . . . . .
H1F H 0.492891 0.455744 0.249950 0.108 Uiso 1 1 calc R U . . .
H1G H 0.436986 0.518684 0.299470 0.108 Uiso 1 1 calc R U . . .
H1H H 0.369759 0.450311 0.267061 0.108 Uiso 1 1 calc R U . . .
C36 C 0.1134(8) 0.4626(5) 0.9302(5) 0.107(4) Uani 1 1 d . . . . .
H1I H 0.101000 0.444570 0.981726 0.161 Uiso 1 1 calc R U . . .
HV H 0.105811 0.516853 0.928986 0.161 Uiso 1 1 calc R U . . .
HW H 0.184677 0.448977 0.914749 0.161 Uiso 1 1 calc R U . . .
C33A C 0.3645(8) 0.4490(4) 0.4347(5) 0.087(3) Uani 1 1 d . . . . .
H14A H 0.295455 0.433383 0.415471 0.131 Uiso 1 1 calc R U . . .
HDA H 0.368146 0.503522 0.435313 0.131 Uiso 1 1 calc R U . . .
HEA H 0.374621 0.429984 0.486198 0.131 Uiso 1 1 calc R U . . .
C35 C 0.0461(8) 0.4709(3) 0.7784(4) 0.092(3) Uani 1 1 d . . . . .
H1J H 0.119162 0.461902 0.763845 0.138 Uiso 1 1 calc R U . . .
HX H 0.035444 0.524314 0.786669 0.138 Uiso 1 1 calc R U . . .
HY H -0.001137 0.453725 0.737943 0.138 Uiso 1 1 calc R U . . .
H2A H 0.551(5) 0.298(3) 0.329(3) 0.060(18) Uiso 1 1 d . . . . .
H3A H 0.455(7) 0.212(5) 0.343(5) 0.12(3) Uiso 1 1 d . . . . .
H1A H 0.417(5) 0.293(4) 0.293(3) 0.08(2) Uiso 1 1 d . . . . .
H2 H -0.059(4) 0.304(3) 0.821(3) 0.043(15) Uiso 1 1 d . . . . .
H1 H 0.072(4) 0.317(3) 0.782(3) 0.033(12) Uiso 1 1 d . . . . .
H3 H 0.029(5) 0.219(3) 0.840(4) 0.069(19) Uiso 1 1 d . . . . .

loop_
_atom_site_aniso_label
_atom_site_aniso_U_11
_atom_site_aniso_U_22
_atom_site_aniso_U_33
_atom_site_aniso_U_23
_atom_site_aniso_U_13
_atom_site_aniso_U_12
Fe1A 0.0389(4) 0.0300(4) 0.0349(4) -0.0050(3) -0.0032(3) 0.0099(3)
Fe1 0.0412(4) 0.0289(4) 0.0359(4) -0.0064(3) 0.0088(3) -0.0093(3)
P2A 0.0503(8) 0.0376(7) 0.0338(6) -0.0043(5) -0.0031(6) 0.0112(6)
Al1 0.0354(7) 0.0171(5) 0.0321(7) 0.0018(5) 0.0065(6) -0.0001(5)
P1 0.0525(8) 0.0396(7) 0.0315(6) -0.0039(5) 0.0075(6) -0.0101(6)
Al1A 0.0338(7) 0.0193(5) 0.0318(7) 0.0005(5) -0.0008(6) 0.0003(5)
P2 0.0932(12) 0.0282(6) 0.0592(9) -0.0140(6) 0.0360(9) -0.0185(7)
P1A 0.0695(10) 0.0326(6) 0.0504(8) -0.0103(6) -0.0148(7) 0.0209(7)
O1A 0.045(2) 0.0344(18) 0.0460(19) 0.0101(16) 0.0012(16) -0.0074(16)
O1 0.051(2) 0.0353(18) 0.0413(18) 0.0122(15) 0.0076(16) 0.0116(17)
N4 0.037(2) 0.0203(17) 0.040(2) 0.0003(17) 0.0099(19) -0.0015(17)
C24A 0.039(3) 0.025(2) 0.042(3) -0.004(2) 0.007(2) 0.0033(19)
C15 0.048(3) 0.020(2) 0.041(3) 0.0007(19) 0.001(2) -0.007(2)
N3 0.035(2) 0.0215(17) 0.031(2) 0.0014(15) 0.0017(17) -0.0011(16)
N3A 0.038(2) 0.0219(17) 0.041(2) -0.0013(17) -0.0028(19) -0.0002(17)
N4A 0.038(2) 0.0234(17) 0.031(2) 0.0010(15) 0.0048(18) -0.0003(16)
C19 0.039(3) 0.026(2) 0.039(3) -0.002(2) -0.005(2) -0.002(2)
C28A 0.042(3) 0.022(2) 0.032(3) -0.0002(18) 0.006(2) 0.007(2)
C25A 0.036(3) 0.036(3) 0.053(3) -0.011(2) 0.000(3) 0.004(2)
C13 0.056(3) 0.032(2) 0.046(3) -0.011(2) 0.005(3) -0.006(2)
C18 0.036(3) 0.036(3) 0.049(3) -0.010(2) 0.004(2) -0.002(2)
C19A 0.036(3) 0.031(2) 0.046(3) -0.007(2) -0.007(2) 0.006(2)
C27A 0.055(3) 0.030(2) 0.035(3) 0.003(2) 0.002(2) 0.011(2)
C24 0.044(3) 0.026(2) 0.047(3) -0.001(2) 0.017(2) 0.000(2)
C18A 0.039(3) 0.035(2) 0.054(3) -0.006(2) -0.009(2) 0.007(2)
C16 0.053(3) 0.026(2) 0.038(3) 0.002(2) 0.002(2) -0.008(2)
C23A 0.035(3) 0.022(2) 0.035(3) -0.0026(19) 0.001(2) 0.0080(19)
C26 0.030(3) 0.048(3) 0.067(4) -0.007(3) 0.011(3) 0.000(2)
C25 0.044(3) 0.031(2) 0.058(3) -0.005(2) 0.016(3) -0.005(2)
C14 0.035(3) 0.022(2) 0.034(3) -0.0026(19) 0.001(2) -0.0071(19)
C17A 0.030(2) 0.052(3) 0.066(3) -0.010(3) -0.005(2) 0.001(2)
C9 0.049(3) 0.023(2) 0.036(3) -0.0007(18) -0.003(2) -0.001(2)
C12A 0.059(3) 0.036(3) 0.046(3) -0.009(2) 0.005(3) 0.008(2)
C17 0.052(3) 0.033(2) 0.042(3) -0.007(2) 0.009(3) -0.015(2)
C31A 0.047(3) 0.047(3) 0.051(3) 0.009(3) 0.011(3) -0.001(3)
C26A 0.051(3) 0.036(3) 0.048(3) -0.007(2) -0.005(3) 0.013(2)
C15A 0.032(3) 0.038(3) 0.064(4) 0.003(3) -0.003(3) -0.004(2)
N1A 0.051(3) 0.075(3) 0.039(2) -0.004(2) -0.001(2) 0.015(3)
C27 0.040(3) 0.045(3) 0.075(4) 0.008(3) 0.004(3) 0.010(3)
C16A 0.034(3) 0.055(3) 0.070(4) -0.002(3) 0.001(3) -0.013(3)
C28 0.038(3) 0.030(2) 0.065(4) 0.009(2) 0.009(3) 0.003(2)
C20 0.042(3) 0.050(3) 0.053(3) 0.010(3) -0.009(3) 0.001(3)
N1 0.047(3) 0.081(4) 0.043(3) -0.013(3) 0.003(2) -0.017(3)
C11A 0.051(3) 0.024(2) 0.033(2) -0.0021(18) 0.004(2) 0.001(2)
C29A 0.050(3) 0.028(2) 0.048(3) 0.006(2) 0.010(3) 0.001(2)
C22 0.046(3) 0.030(2) 0.051(3) 0.011(2) -0.006(3) -0.002(2)
C30A 0.062(4) 0.061(4) 0.066(4) -0.002(3) -0.019(4) 0.011(3)
C21 0.063(4) 0.063(4) 0.069(4) -0.006(3) 0.027(4) -0.014(3)
C23 0.035(3) 0.024(2) 0.050(3) -0.003(2) 0.014(2) 0.003(2)
C11 0.055(3) 0.022(2) 0.049(3) -0.001(2) 0.018(3) 0.000(2)
C14A 0.037(3) 0.032(2) 0.045(3) -0.006(2) -0.008(2) -0.005(2)
C9A 0.048(3) 0.023(2) 0.047(3) -0.004(2) -0.010(3) -0.003(2)
C33 0.065(4) 0.062(4) 0.042(3) 0.014(3) 0.004(3) 0.005(3)
C20A 0.054(3) 0.026(2) 0.052(3) 0.004(2) -0.001(3) 0.007(2)
C31 0.054(3) 0.033(3) 0.046(3) 0.008(2) 0.010(3) -0.009(3)
C4 0.080(5) 0.051(4) 0.126(7) 0.045(4) -0.042(5) -0.012(4)
C1A 0.039(3) 0.028(2) 0.060(3) 0.011(2) 0.015(2) 0.009(2)
C13A 0.058(4) 0.041(3) 0.071(4) -0.015(3) -0.026(3) 0.002(3)
C6 0.056(3) 0.049(3) 0.042(3) 0.016(2) -0.011(3) -0.019(3)
C12 0.056(4) 0.042(3) 0.084(5) -0.018(3) 0.034(3) -0.005(3)
C22A 0.049(3) 0.042(3) 0.095(5) 0.019(3) 0.005(4) -0.007(3)
C3A 0.084(5) 0.025(3) 0.159(9) -0.007(4) 0.070(6) -0.008(3)
C30 0.050(4) 0.069(4) 0.100(5) -0.001(4) -0.002(4) -0.012(4)
C21A 0.042(3) 0.073(4) 0.103(5) -0.020(4) 0.009(4) 0.004(3)
C6A 0.062(4) 0.047(3) 0.067(4) 0.023(3) 0.032(3) 0.018(3)
C1 0.039(3) 0.030(2) 0.060(3) 0.013(2) -0.009(2) -0.006(2)
C3 0.065(4) 0.035(3) 0.133(7) 0.022(4) -0.032(5) -0.006(3)
C36A 0.071(4) 0.058(3) 0.043(3) 0.009(3) 0.004(3) 0.006(3)
C2 0.042(3) 0.032(3) 0.094(5) 0.012(3) -0.013(3) -0.004(2)
C2A 0.049(3) 0.027(2) 0.107(6) -0.007(3) 0.029(4) 0.004(2)
C29 0.049(4) 0.041(3) 0.104(6) 0.027(3) -0.007(4) 0.002(3)
C10A 0.052(3) 0.030(2) 0.041(3) -0.006(2) -0.003(3) 0.003(2)
N2A 0.051(3) 0.133(6) 0.063(4) -0.006(4) 0.007(3) 0.007(3)
N2 0.055(3) 0.158(7) 0.068(4) -0.023(4) -0.005(3) -0.025(4)
C5 0.080(5) 0.077(5) 0.068(4) 0.038(4) -0.025(4) -0.037(4)
C5A 0.112(6) 0.059(4) 0.084(5) 0.040(4) 0.050(5) 0.025(4)
C34 0.049(3) 0.062(4) 0.053(3) 0.002(3) 0.019(3) -0.003(3)
C10 0.060(3) 0.027(2) 0.045(3) -0.012(2) 0.012(3) -0.002(2)
C32 0.116(6) 0.070(4) 0.039(3) -0.015(3) 0.019(4) -0.027(4)
C8 0.058(4) 0.051(4) 0.132(7) 0.001(4) 0.020(5) 0.018(3)
C35A 0.051(4) 0.053(3) 0.069(4) 0.002(3) -0.014(3) 0.007(3)
C37A 0.136(7) 0.062(4) 0.039(3) -0.015(3) -0.010(4) 0.041(4)
C7A 0.072(4) 0.084(5) 0.044(3) 0.015(3) 0.011(3) 0.008(4)
C4A 0.130(8) 0.034(4) 0.170(10) 0.033(5) 0.096(8) 0.016(4)
C8A 0.047(4) 0.069(4) 0.125(7) -0.030(4) -0.002(4) -0.014(3)
C7 0.083(5) 0.078(4) 0.040(3) 0.005(3) 0.005(3) -0.010(4)
C32A 0.122(7) 0.037(3) 0.091(5) -0.023(3) -0.040(5) 0.001(4)
C37 0.141(8) 0.045(4) 0.104(6) 0.003(4) 0.064(6) 0.019(4)
C34A 0.108(6) 0.039(3) 0.068(4) -0.002(3) -0.017(4) 0.022(4)
C36 0.145(9) 0.078(5) 0.099(6) -0.041(5) 0.027(6) -0.067(6)
C33A 0.121(7) 0.064(4) 0.077(5) -0.020(4) 0.006(5) 0.050(4)
C35 0.156(8) 0.032(3) 0.089(5) 0.006(3) 0.067(6) -0.012(4)

loop_
_atom_type_symbol
_atom_type_description
_atom_type_scat_dispersion_real
_atom_type_scat_dispersion_imag
_atom_type_scat_source
C C 0.0033 0.0016 'International Tables Vol C Tables 4.2.6.8 and 6.1.1.4'
H H 0.0000 0.0000 'International Tables Vol C Tables 4.2.6.8 and 6.1.1.4'
Al Al 0.0645 0.0514 'International Tables Vol C Tables 4.2.6.8 and 6.1.1.4'
Fe Fe 0.3463 0.8444 'International Tables Vol C Tables 4.2.6.8 and 6.1.1.4'
N N 0.0061 0.0033 'International Tables Vol C Tables 4.2.6.8 and 6.1.1.4'
O O 0.0106 0.0060 'International Tables Vol C Tables 4.2.6.8 and 6.1.1.4'
P P 0.1023 0.0942 'International Tables Vol C Tables 4.2.6.8 and 6.1.1.4'

loop_
_citation_id
_citation_doi
_citation_year
1 10.26434/chemrxiv-2025-zq0jf 2025

loop_
_exptl_crystal_face_index_h
_exptl_crystal_face_index_k
_exptl_crystal_face_index_l
_exptl_crystal_face_perp_dist
-2 1 0 0.1298
2 -1 0 0.1959
-2 -5 -3 0.1163
-5 -2 -2 0.1296
-1 -1 0 0.1423
-5 3 2 0.1545
1 1 0 0.0976
5 -3 -2 0.2172
0 -1 0 0.1619
-5 2 5 0.1736
-2 -2 5 0.1655
-2 0 5 0.1687
0 -3 5 0.2047
-2 5 5 0.2150
-2 0 -5 0.2180
2 2 5 0.2193
-5 2 -5 0.1701
2 5 5 0.1993
1 2 0 0.1317
4 5 -1 0.1049
-1 1 -1 0.1860
-3 3 -5 0.1939
0 -3 -5 0.2094
0 1 -1 0.2191
1 1 1 0.1741
-5 -5 3 0.1590
0 1 -5 0.2299
3 5 1 0.1126

loop_
_geom_angle_atom_site_label_1
_geom_angle_atom_site_label_2
_geom_angle_atom_site_label_3
_geom_angle
_geom_angle_site_symmetry_1
_geom_angle_site_symmetry_3
_geom_angle_publ_flag
P2A Fe1A Al1A 125.83(5) . . ?
Fe1A H2A Al1A 91(3) . . yes
P2A Fe1A H2A 89(3) . . ?
Fe1A H3A Al1A 86(4) . . yes
Fe1A H1A Al1A 102(4) . . yes
P2A Fe1A H3A 89(3) . . ?
Fe1 H2 Al1 90(3) . . yes
Fe1 H1 Al1 92(2) . . yes
Fe1 H3 Al1 89(3) . . yes
P2A Fe1A H1A 166(3) . . ?
Al1A Fe1A H2A 59(3) . . ?
Al1A Fe1A H3A 57(3) . . ?
Al1A Fe1A H1A 44(3) . . ?
P1A Fe1A P2A 99.49(6) . . ?
P1A Fe1A Al1A 118.72(6) . . ?
P1A Fe1A H2A 87(3) . . ?
P1A Fe1A H3A 171(3) . . ?
P1A Fe1A H1A 94(3) . . ?
N1A Fe1A P2A 93.26(16) . . ?
N1A Fe1A Al1A 118.08(17) . . ?
N1A Fe1A P1A 94.67(19) . . ?
N1A Fe1A H2A 177(3) . . ?
N1A Fe1A H3A 82(3) . . ?
N1A Fe1A H1A 87(3) . . ?
H2A Fe1A H3A 96(4) . . ?
H2A Fe1A H1A 90(4) . . ?
H3A Fe1A H1A 78(4) . . ?
Al1 Fe1 H2 58(2) . . ?
Al1 Fe1 H1 49.1(18) . . ?
Al1 Fe1 H3 53(2) . . ?
P1 Fe1 Al1 125.31(5) . . ?
P1 Fe1 H2 91(2) . . ?
P1 Fe1 H1 173.4(18) . . ?
P1 Fe1 H3 86(2) . . ?
P2 Fe1 Al1 118.79(7) . . ?
P2 Fe1 P1 99.65(6) . . ?
P2 Fe1 H2 85(2) . . ?
P2 Fe1 H1 82.2(18) . . ?
P2 Fe1 H3 172(2) . . ?
N1 Fe1 Al1 118.72(16) . . ?
N1 Fe1 P1 93.41(16) . . ?
N1 Fe1 P2 94.15(19) . . ?
N1 Fe1 H2 175(2) . . ?
N1 Fe1 H1 92.7(19) . . ?
N1 Fe1 H3 91(2) . . ?
H2 Fe1 H1 83(3) . . ?
H2 Fe1 H3 90(3) . . ?
H1 Fe1 H3 91(3) . . ?
C36A P2A Fe1A 114.8(2) . . ?
C36A P2A C37A 98.3(3) . . ?
C35A P2A Fe1A 117.1(2) . . ?
C35A P2A C36A 102.4(3) . . ?
C35A P2A C37A 102.2(4) . . ?
C37A P2A Fe1A 119.1(2) . . ?
Fe1 Al1 H2 32.0(15) . . ?
Fe1 Al1 H1 38.9(15) . . ?
Fe1 Al1 H3 38.3(18) . . ?
O1 Al1 Fe1 122.07(13) . . ?
O1 Al1 N4 104.33(18) . . ?
O1 Al1 N3 96.30(18) . . ?
O1 Al1 H2 96.1(14) . . ?
O1 Al1 H1 103.2(15) . . ?
O1 Al1 H3 154.3(19) . . ?
N4 Al1 Fe1 113.25(14) . . ?
N4 Al1 N3 93.34(16) . . ?
N4 Al1 H2 143.9(15) . . ?
N4 Al1 H1 89.2(15) . . ?
N4 Al1 H3 100.3(19) . . ?
N3 Al1 Fe1 122.54(13) . . ?
N3 Al1 H2 113.9(15) . . ?
N3 Al1 H1 159.0(15) . . ?
N3 Al1 H3 89.4(18) . . ?
H2 Al1 H1 57(2) . . ?
H2 Al1 H3 59(2) . . ?
H1 Al1 H3 70(2) . . ?
C33 P1 Fe1 115.0(2) . . ?
C33 P1 C32 98.6(3) . . ?
C34 P1 Fe1 117.0(2) . . ?
C34 P1 C33 101.6(3) . . ?
C34 P1 C32 101.4(4) . . ?
C32 P1 Fe1 120.0(2) . . ?
Fe1A Al1A H2A 30.6(17) . . ?
Fe1A Al1A H3A 38(3) . . ?
Fe1A Al1A H1A 34(2) . . ?
O1A Al1A Fe1A 121.03(13) . . ?
O1A Al1A N3A 104.21(18) . . ?
O1A Al1A N4A 96.98(17) . . ?
O1A Al1A H2A 96.5(17) . . ?
O1A Al1A H3A 155(3) . . ?
O1A Al1A H1A 114(2) . . ?
N3A Al1A Fe1A 114.05(14) . . ?
N3A Al1A N4A 92.94(17) . . ?
N3A Al1A H2A 143.4(18) . . ?
N3A Al1A H3A 98(3) . . ?
N3A Al1A H1A 86(2) . . ?
N4A Al1A Fe1A 122.71(13) . . ?
N4A Al1A H2A 114.3(17) . . ?
N4A Al1A H3A 92(2) . . ?
N4A Al1A H1A 148(2) . . ?
H2A Al1A H3A 59(3) . . ?
H2A Al1A H1A 58(3) . . ?
H3A Al1A H1A 57(3) . . ?
C37 P2 Fe1 120.6(3) . . ?
C37 P2 C36 101.3(5) . . ?
C37 P2 C35 100.9(4) . . ?
C36 P2 Fe1 115.0(3) . . ?
C35 P2 Fe1 115.4(2) . . ?
C35 P2 C36 100.7(4) . . ?
C32A P1A Fe1A 121.9(2) . . ?
C34A P1A Fe1A 115.3(2) . . ?
C34A P1A C32A 101.0(4) . . ?
C33A P1A Fe1A 115.2(3) . . ?
C33A P1A C32A 100.5(4) . . ?
C33A P1A C34A 99.5(4) . . ?
C1A O1A Al1A 164.3(3) . . ?
C1 O1 Al1 161.5(4) . . ?
C23 N4 Al1 120.2(3) . . ?
C11 N4 Al1 121.6(4) . . ?
C11 N4 C23 118.2(4) . . ?
C25A C24A C23A 119.3(5) . . ?
C25A C24A C31A 119.9(5) . . ?
C23A C24A C31A 120.7(5) . . ?
C16 C15 C14 119.1(5) . . ?
C16 C15 C22 120.0(5) . . ?
C14 C15 C22 120.9(5) . . ?
C14 N3 Al1 120.6(3) . . ?
C9 N3 Al1 121.7(3) . . ?
C9 N3 C14 117.6(4) . . ?
C14A N3A Al1A 119.3(3) . . ?
C9A N3A Al1A 123.1(4) . . ?
C9A N3A C14A 117.6(4) . . ?
C23A N4A Al1A 120.2(3) . . ?
C11A N4A Al1A 122.1(3) . . ?
C11A N4A C23A 117.6(4) . . ?
C18 C19 C14 119.0(5) . . ?
C18 C19 C20 118.5(5) . . ?
C14 C19 C20 122.5(5) . . ?
C27A C28A C29A 121.3(4) . . ?
C23A C28A C27A 118.4(5) . . ?
C23A C28A C29A 120.3(5) . . ?
C24A C25A H00T 118.8 . . ?
C26A C25A C24A 122.3(5) . . ?
C26A C25A H00T 118.8 . . ?
H00G C13 H00H 109.5 . . ?
H00G C13 H00I 109.5 . . ?
H00H C13 H00I 109.5 . . ?
C9 C13 H00G 109.5 . . ?
C9 C13 H00H 109.5 . . ?
C9 C13 H00I 109.5 . . ?
C19 C18 H00L 118.9 . . ?
C19 C18 C17 122.2(5) . . ?
C17 C18 H00L 118.9 . . ?
C18A C19A C20A 118.8(5) . . ?
C14A C19A C18A 118.3(5) . . ?
C14A C19A C20A 122.9(5) . . ?
C28A C27A H013 118.8 . . ?
C26A C27A C28A 122.5(5) . . ?
C26A C27A H013 118.8 . . ?
C25 C24 C23 118.1(5) . . ?
C25 C24 C31 120.8(5) . . ?
C23 C24 C31 121.1(5) . . ?
C19A C18A H20 119.0 . . ?
C17A C18A C19A 122.0(5) . . ?
C17A C18A H20 119.0 . . ?
C15 C16 H00Q 119.1 . . ?
C15 C16 C17 121.8(5) . . ?
C17 C16 H00Q 119.1 . . ?
C24A C23A N4A 121.0(4) . . ?
C24A C23A C28A 120.1(5) . . ?
C28A C23A N4A 118.9(4) . . ?
C25 C26 C27 117.0(5) . . ?
C25 C26 C30 122.5(6) . . ?
C27 C26 C30 120.5(6) . . ?
C24 C25 H21 118.2 . . ?
C26 C25 C24 123.7(5) . . ?
C26 C25 H21 118.2 . . ?
C15 C14 N3 118.7(4) . . ?
C19 C14 C15 120.1(5) . . ?
C19 C14 N3 121.2(4) . . ?
C18A C17A C16A 118.5(5) . . ?
C18A C17A C21A 120.0(6) . . ?
C16A C17A C21A 121.5(6) . . ?
N3 C9 C13 120.4(5) . . ?
N3 C9 C10 123.1(4) . . ?
C10 C9 C13 116.5(4) . . ?
HHA C12A HIA 109.5 . . ?
HHA C12A H4A 109.5 . . ?
HIA C12A H4A 109.5 . . ?
C11A C12A HHA 109.5 . . ?
C11A C12A HIA 109.5 . . ?
C11A C12A H4A 109.5 . . ?
C18 C17 C16 117.8(5) . . ?
C18 C17 C21 121.0(6) . . ?
C16 C17 C21 121.2(5) . . ?
C24A C31A H15A 109.5 . . ?
C24A C31A HFA 109.5 . . ?
C24A C31A HGA 109.5 . . ?
H15A C31A HFA 109.5 . . ?
H15A C31A HGA 109.5 . . ?
HFA C31A HGA 109.5 . . ?
C25A C26A C27A 117.4(5) . . ?
C25A C26A C30A 121.7(6) . . ?
C27A C26A C30A 120.9(5) . . ?
C16A C15A C14A 118.8(5) . . ?
C16A C15A C22A 120.1(5) . . ?
C14A C15A C22A 121.0(5) . . ?
N2A N1A Fe1A 176.9(6) . . ?
C26 C27 H22 118.9 . . ?
C26 C27 C28 122.2(6) . . ?
C28 C27 H22 118.9 . . ?
C17A C16A C15A 121.6(6) . . ?
C17A C16A H4 119.2 . . ?
C15A C16A H4 119.2 . . ?
C27 C28 C23 118.8(5) . . ?
C27 C28 C29 120.1(5) . . ?
C23 C28 C29 121.1(5) . . ?
C19 C20 H01W 109.5 . . ?
C19 C20 H01X 109.5 . . ?
C19 C20 H01Y 109.5 . . ?
H01W C20 H01X 109.5 . . ?
H01W C20 H01Y 109.5 . . ?
H01X C20 H01Y 109.5 . . ?
N2 N1 Fe1 179.1(7) . . ?
N4A C11A C12A 119.5(5) . . ?
N4A C11A C10A 123.6(4) . . ?
C10A C11A C12A 116.8(4) . . ?
C28A C29A HLA 109.5 . . ?
C28A C29A HMA 109.5 . . ?
C28A C29A H7A 109.5 . . ?
HLA C29A HMA 109.5 . . ?
HLA C29A H7A 109.5 . . ?
HMA C29A H7A 109.5 . . ?
C15 C22 H01Z 109.5 . . ?
C15 C22 H 109.5 . . ?
C15 C22 HA 109.5 . . ?
H01Z C22 H 109.5 . . ?
H01Z C22 HA 109.5 . . ?
H C22 HA 109.5 . . ?
C26A C30A H5A 109.5 . . ?
C26A C30A HJA 109.5 . . ?
C26A C30A HKA 109.5 . . ?
H5A C30A HJA 109.5 . . ?
H5A C30A HKA 109.5 . . ?
HJA C30A HKA 109.5 . . ?
C17 C21 H01 109.5 . . ?
C17 C21 HB 109.5 . . ?
C17 C21 HC 109.5 . . ?
H01 C21 HB 109.5 . . ?
H01 C21 HC 109.5 . . ?
HB C21 HC 109.5 . . ?
C24 C23 N4 120.2(5) . . ?
C28 C23 N4 119.6(4) . . ?
C28 C23 C24 120.2(5) . . ?
N4 C11 C12 119.0(5) . . ?
N4 C11 C10 123.3(5) . . ?
C10 C11 C12 117.7(5) . . ?
C19A C14A N3A 120.9(5) . . ?
C19A C14A C15A 120.8(5) . . ?
C15A C14A N3A 118.3(4) . . ?
N3A C9A C13A 119.5(5) . . ?
N3A C9A C10A 122.6(5) . . ?
C10A C9A C13A 117.9(5) . . ?
P1 C33 H14 109.5 . . ?
P1 C33 HD 109.5 . . ?
P1 C33 HE 109.5 . . ?
H14 C33 HD 109.5 . . ?
H14 C33 HE 109.5 . . ?
HD C33 HE 109.5 . . ?
C19A C20A H5 109.5 . . ?
C19A C20A H6 109.5 . . ?
C19A C20A H7 109.5 . . ?
H5 C20A H6 109.5 . . ?
H5 C20A H7 109.5 . . ?
H6 C20A H7 109.5 . . ?
C24 C31 H15 109.5 . . ?
C24 C31 HF 109.5 . . ?
C24 C31 HG 109.5 . . ?
H15 C31 HF 109.5 . . ?
H15 C31 HG 109.5 . . ?
HF C31 HG 109.5 . . ?
C3 C4 H16 120.1 . . ?
C3 C4 C5 119.7(7) . . ?
C5 C4 H16 120.1 . . ?
O1A C1A C6A 120.1(5) . . ?
O1A C1A C2A 119.4(6) . . ?
C6A C1A C2A 120.5(6) . . ?
C9A C13A H8 109.5 . . ?
C9A C13A H9 109.5 . . ?
C9A C13A H10 109.5 . . ?
H8 C13A H9 109.5 . . ?
H8 C13A H10 109.5 . . ?
H9 C13A H10 109.5 . . ?
C1 C6 C5 118.8(6) . . ?
C1 C6 C7 121.0(5) . . ?
C5 C6 C7 120.1(6) . . ?
C11 C12 H11 109.5 . . ?
C11 C12 HH 109.5 . . ?
C11 C12 HI 109.5 . . ?
H11 C12 HH 109.5 . . ?
H11 C12 HI 109.5 . . ?
HH C12 HI 109.5 . . ?
C15A C22A H12 109.5 . . ?
C15A C22A H13 109.5 . . ?
C15A C22A HAA 109.5 . . ?
H12 C22A H13 109.5 . . ?
H12 C22A HAA 109.5 . . ?
H13 C22A HAA 109.5 . . ?
C2A C3A H6A 119.4 . . ?
C4A C3A H6A 119.4 . . ?
C4A C3A C2A 121.3(8) . . ?
C26 C30 H17 109.5 . . ?
C26 C30 HJ 109.5 . . ?
C26 C30 HK 109.5 . . ?
H17 C30 HJ 109.5 . . ?
H17 C30 HK 109.5 . . ?
HJ C30 HK 109.5 . . ?
C17A C21A H01A 109.5 . . ?
C17A C21A HBA 109.5 . . ?
C17A C21A HCA 109.5 . . ?
H01A C21A HBA 109.5 . . ?
H01A C21A HCA 109.5 . . ?
HBA C21A HCA 109.5 . . ?
C1A C6A C5A 118.0(7) . . ?
C1A C6A C7A 122.0(5) . . ?
C5A C6A C7A 119.9(7) . . ?
O1 C1 C6 119.1(5) . . ?
O1 C1 C2 121.2(5) . . ?
C6 C1 C2 119.6(5) . . ?
C4 C3 H18 119.1 . . ?
C4 C3 C2 121.8(8) . . ?
C2 C3 H18 119.1 . . ?
P2A C36A H10A 109.5 . . ?
P2A C36A HVA 109.5 . . ?
P2A C36A HWA 109.5 . . ?
H10A C36A HVA 109.5 . . ?
H10A C36A HWA 109.5 . . ?
HVA C36A HWA 109.5 . . ?
C1 C2 C3 118.7(7) . . ?
C1 C2 C8 120.7(5) . . ?
C3 C2 C8 120.5(7) . . ?
C1A C2A C8A 121.2(6) . . ?
C3A C2A C1A 118.2(8) . . ?
C3A C2A C8A 120.6(7) . . ?
C28 C29 H19 109.5 . . ?
C28 C29 HL 109.5 . . ?
C28 C29 HM 109.5 . . ?
H19 C29 HL 109.5 . . ?
H19 C29 HM 109.5 . . ?
HL C29 HM 109.5 . . ?
C11A C10A C9A 126.6(5) . . ?
C11A C10A H026 116.7 . . ?
C9A C10A H026 116.7 . . ?
C4 C5 C6 121.1(7) . . ?
C4 C5 H023 119.4 . . ?
C6 C5 H023 119.4 . . ?
C6A C5A H23 119.3 . . ?
C4A C5A C6A 121.4(8) . . ?
C4A C5A H23 119.3 . . ?
P1 C34 H02W 109.5 . . ?
P1 C34 H02X 109.5 . . ?
P1 C34 H02Y 109.5 . . ?
H02W C34 H02X 109.5 . . ?
H02W C34 H02Y 109.5 . . ?
H02X C34 H02Y 109.5 . . ?
C9 C10 H1B 116.5 . . ?
C11 C10 C9 127.1(5) . . ?
C11 C10 H1B 116.5 . . ?
P1 C32 H02Z 109.5 . . ?
P1 C32 HN 109.5 . . ?
P1 C32 HO 109.5 . . ?
H02Z C32 HN 109.5 . . ?
H02Z C32 HO 109.5 . . ?
HN C32 HO 109.5 . . ?
C2 C8 H02 109.5 . . ?
C2 C8 HP 109.5 . . ?
C2 C8 HQ 109.5 . . ?
H02 C8 HP 109.5 . . ?
H02 C8 HQ 109.5 . . ?
HP C8 HQ 109.5 . . ?
P2A C35A HYA 109.5 . . ?
P2A C35A H11A 109.5 . . ?
P2A C35A HXA 109.5 . . ?
HYA C35A H11A 109.5 . . ?
HYA C35A HXA 109.5 . . ?
H11A C35A HXA 109.5 . . ?
P2A C37A H9A 109.5 . . ?
P2A C37A HTA 109.5 . . ?
P2A C37A HUA 109.5 . . ?
H9A C37A HTA 109.5 . . ?
H9A C37A HUA 109.5 . . ?
HTA C37A HUA 109.5 . . ?
C6A C7A H8A 109.5 . . ?
C6A C7A HRA 109.5 . . ?
C6A C7A HSA 109.5 . . ?
H8A C7A HRA 109.5 . . ?
H8A C7A HSA 109.5 . . ?
HRA C7A HSA 109.5 . . ?
C3A C4A H16A 119.8 . . ?
C5A C4A C3A 120.5(7) . . ?
C5A C4A H16A 119.8 . . ?
C2A C8A H02A 109.5 . . ?
C2A C8A HPA 109.5 . . ?
C2A C8A HQA 109.5 . . ?
H02A C8A HPA 109.5 . . ?
H02A C8A HQA 109.5 . . ?
HPA C8A HQA 109.5 . . ?
C6 C7 H1C 109.5 . . ?
C6 C7 HR 109.5 . . ?
C6 C7 HS 109.5 . . ?
H1C C7 HR 109.5 . . ?
H1C C7 HS 109.5 . . ?
HR C7 HS 109.5 . . ?
P1A C32A H1D 109.5 . . ?
P1A C32A HNA 109.5 . . ?
P1A C32A HOA 109.5 . . ?
H1D C32A HNA 109.5 . . ?
H1D C32A HOA 109.5 . . ?
HNA C32A HOA 109.5 . . ?
P2 C37 H1E 109.5 . . ?
P2 C37 HT 109.5 . . ?
P2 C37 HU 109.5 . . ?
H1E C37 HT 109.5 . . ?
H1E C37 HU 109.5 . . ?
HT C37 HU 109.5 . . ?
P1A C34A H1F 109.5 . . ?
P1A C34A H1G 109.5 . . ?
P1A C34A H1H 109.5 . . ?
H1F C34A H1G 109.5 . . ?
H1F C34A H1H 109.5 . . ?
H1G C34A H1H 109.5 . . ?
P2 C36 H1I 109.5 . . ?
P2 C36 HV 109.5 . . ?
P2 C36 HW 109.5 . . ?
H1I C36 HV 109.5 . . ?
H1I C36 HW 109.5 . . ?
HV C36 HW 109.5 . . ?
P1A C33A H14A 109.5 . . ?
P1A C33A HDA 109.5 . . ?
P1A C33A HEA 109.5 . . ?
H14A C33A HDA 109.5 . . ?
H14A C33A HEA 109.5 . . ?
HDA C33A HEA 109.5 . . ?
P2 C35 H1J 109.5 . . ?
P2 C35 HX 109.5 . . ?
P2 C35 HY 109.5 . . ?
H1J C35 HX 109.5 . . ?
H1J C35 HY 109.5 . . ?
HX C35 HY 109.5 . . ?

loop_
_geom_bond_atom_site_label_1
_geom_bond_atom_site_label_2
_geom_bond_distance
_geom_bond_site_symmetry_2
_geom_bond_publ_flag
Fe1A P2A 2.2054(15) . ?
Fe1A P1A 2.1947(15) . ?
Fe1A N1A 1.806(6) . ?
Fe1 Al1 2.3747(14) . yes
Fe1A Al1A 2.3717(15) . yes
Fe1 P1 2.1928(15) . ?
Fe1 P2 2.1925(15) . ?
Fe1 N1 1.822(5) . ?
P2A C36A 1.821(6) . ?
P2A C35A 1.815(6) . ?
P2A C37A 1.831(6) . ?
Al1 O1 1.760(4) . ?
Al1 N4 1.936(4) . ?
Al1 N3 1.955(4) . ?
P1 C33 1.834(6) . ?
P1 C34 1.806(6) . ?
P1 C32 1.843(6) . ?
Al1A O1A 1.747(3) . ?
Al1A N3A 1.944(4) . ?
Al1A N4A 1.945(4) . ?
P2 C37 1.822(8) . ?
P2 C36 1.831(9) . ?
P2 C35 1.825(6) . ?
P1A C32A 1.853(8) . ?
P1A C34A 1.832(6) . ?
P1A C33A 1.824(8) . ?
O1A C1A 1.335(6) . ?
O1 C1 1.350(6) . ?
N4 C23 1.452(7) . ?
N4 C11 1.333(6) . ?
C24A C25A 1.391(7) . ?
C24A C23A 1.394(7) . ?
C24A C31A 1.525(7) . ?
C15 C16 1.381(7) . ?
C15 C14 1.408(7) . ?
C15 C22 1.495(7) . ?
N3 C14 1.427(6) . ?
N3 C9 1.321(6) . ?
N3A C14A 1.443(7) . ?
N3A C9A 1.329(6) . ?
N4A C23A 1.439(6) . ?
N4A C11A 1.344(6) . ?
C19 C18 1.385(7) . ?
C19 C14 1.400(7) . ?
C19 C20 1.497(7) . ?
C28A C27A 1.402(7) . ?
C28A C23A 1.401(7) . ?
C28A C29A 1.509(7) . ?
C25A H00T 0.9500 . ?
C25A C26A 1.386(8) . ?
C13 H00G 0.9800 . ?
C13 H00H 0.9800 . ?
C13 H00I 0.9800 . ?
C13 C9 1.506(7) . ?
C18 H00L 0.9500 . ?
C18 C17 1.390(8) . ?
C19A C18A 1.400(7) . ?
C19A C14A 1.390(7) . ?
C19A C20A 1.489(7) . ?
C27A H013 0.9500 . ?
C27A C26A 1.386(8) . ?
C24 C25 1.383(8) . ?
C24 C23 1.402(7) . ?
C24 C31 1.511(7) . ?
C18A H20 0.9500 . ?
C18A C17A 1.378(8) . ?
C16 H00Q 0.9500 . ?
C16 C17 1.400(8) . ?
C26 C25 1.378(8) . ?
C26 C27 1.386(8) . ?
C26 C30 1.513(8) . ?
C25 H21 0.9500 . ?
C17A C16A 1.382(8) . ?
C17A C21A 1.511(8) . ?
C9 C10 1.396(7) . ?
C12A HHA 0.9800 . ?
C12A HIA 0.9800 . ?
C12A H4A 0.9800 . ?
C12A C11A 1.514(7) . ?
C17 C21 1.517(8) . ?
C31A H15A 0.9800 . ?
C31A HFA 0.9800 . ?
C31A HGA 0.9800 . ?
C26A C30A 1.504(8) . ?
C15A C16A 1.389(8) . ?
C15A C14A 1.398(8) . ?
C15A C22A 1.506(8) . ?
N1A N2A 1.115(7) . ?
C27 H22 0.9500 . ?
C27 C28 1.395(8) . ?
C16A H4 0.9500 . ?
C28 C23 1.397(8) . ?
C28 C29 1.522(7) . ?
C20 H01W 0.9800 . ?
C20 H01X 0.9800 . ?
C20 H01Y 0.9800 . ?
N1 N2 1.107(8) . ?
C11A C10A 1.397(7) . ?
C29A HLA 0.9800 . ?
C29A HMA 0.9800 . ?
C29A H7A 0.9800 . ?
C22 H01Z 0.9800 . ?
C22 H 0.9800 . ?
C22 HA 0.9800 . ?
C30A H5A 0.9800 . ?
C30A HJA 0.9800 . ?
C30A HKA 0.9800 . ?
C21 H01 0.9800 . ?
C21 HB 0.9800 . ?
C21 HC 0.9800 . ?
C11 C12 1.506(7) . ?
C11 C10 1.392(7) . ?
C9A C13A 1.510(7) . ?
C9A C10A 1.403(7) . ?
C33 H14 0.9800 . ?
C33 HD 0.9800 . ?
C33 HE 0.9800 . ?
C20A H5 0.9800 . ?
C20A H6 0.9800 . ?
C20A H7 0.9800 . ?
C31 H15 0.9800 . ?
C31 HF 0.9800 . ?
C31 HG 0.9800 . ?
C4 H16 0.9500 . ?
C4 C3 1.353(12) . ?
C4 C5 1.366(12) . ?
C1A C6A 1.386(9) . ?
C1A C2A 1.418(9) . ?
C13A H8 0.9800 . ?
C13A H9 0.9800 . ?
C13A H10 0.9800 . ?
C6 C1 1.396(8) . ?
C6 C5 1.407(9) . ?
C6 C7 1.488(9) . ?
C12 H11 0.9800 . ?
C12 HH 0.9800 . ?
C12 HI 0.9800 . ?
C22A H12 0.9800 . ?
C22A H13 0.9800 . ?
C22A HAA 0.9800 . ?
C3A H6A 0.9500 . ?
C3A C2A 1.385(10) . ?
C3A C4A 1.371(14) . ?
C30 H17 0.9800 . ?
C30 HJ 0.9800 . ?
C30 HK 0.9800 . ?
C21A H01A 0.9800 . ?
C21A HBA 0.9800 . ?
C21A HCA 0.9800 . ?
C6A C5A 1.415(8) . ?
C6A C7A 1.503(10) . ?
C1 C2 1.400(8) . ?
C3 H18 0.9500 . ?
C3 C2 1.400(9) . ?
C36A H10A 0.9800 . ?
C36A HVA 0.9800 . ?
C36A HWA 0.9800 . ?
C2 C8 1.478(11) . ?
C2A C8A 1.497(11) . ?
C29 H19 0.9800 . ?
C29 HL 0.9800 . ?
C29 HM 0.9800 . ?
C10A H026 0.9500 . ?
C5 H023 0.9500 . ?
C5A H23 0.9500 . ?
C5A C4A 1.345(14) . ?
C34 H02W 0.9800 . ?
C34 H02X 0.9800 . ?
C34 H02Y 0.9800 . ?
C10 H1B 0.9500 . ?
C32 H02Z 0.9800 . ?
C32 HN 0.9800 . ?
C32 HO 0.9800 . ?
C8 H02 0.9800 . ?
C8 HP 0.9800 . ?
C8 HQ 0.9800 . ?
C35A HYA 0.9800 . ?
C35A H11A 0.9800 . ?
C35A HXA 0.9800 . ?
C37A H9A 0.9800 . ?
C37A HTA 0.9800 . ?
C37A HUA 0.9800 . ?
C7A H8A 0.9800 . ?
C7A HRA 0.9800 . ?
C7A HSA 0.9800 . ?
C4A H16A 0.9500 . ?
C8A H02A 0.9800 . ?
C8A HPA 0.9800 . ?
C8A HQA 0.9800 . ?
C7 H1C 0.9800 . ?
C7 HR 0.9800 . ?
C7 HS 0.9800 . ?
C32A H1D 0.9800 . ?
C32A HNA 0.9800 . ?
C32A HOA 0.9800 . ?
C37 H1E 0.9800 . ?
C37 HT 0.9800 . ?
C37 HU 0.9800 . ?
C34A H1F 0.9800 . ?
C34A H1G 0.9800 . ?
C34A H1H 0.9800 . ?
C36 H1I 0.9800 . ?
C36 HV 0.9800 . ?
Fe1A H2A 1.21(6) . yes
Al1A H2A 2.03(6) . yes
Fe1A H3A 1.45(9) . yes
Al1A H3A 1.99(9) . yes
Fe1A H1A 1.35(6) . yes
Al1A H1A 1.69(6) . yes
Fe1 H2 1.26(5) . yes
Al1 H2 2.02(5) . yes
C36 HW 0.9800 . ?
C33A H14A 0.9800 . ?
C33A HDA 0.9800 . ?
C33A HEA 0.9800 . ?
Fe1 H1 1.49(5) . yes
Al1 H1 1.79(5) . yes
C35 H1J 0.9800 . ?
C35 HX 0.9800 . ?
C35 HY 0.9800 . ?
Fe1 H3 1.47(6) . yes
Al1 H3 1.90(6) . yes

loop_
_geom_torsion_atom_site_label_1
_geom_torsion_atom_site_label_2
_geom_torsion_atom_site_label_3
_geom_torsion_atom_site_label_4
_geom_torsion
_geom_torsion_site_symmetry_1
_geom_torsion_site_symmetry_2
_geom_torsion_site_symmetry_3
_geom_torsion_site_symmetry_4
_geom_torsion_publ_flag
Fe1A Al1A O1A C1A -42.9(14) . . . . ?
Fe1 Al1 O1 C1 44.0(12) . . . . ?
Al1 O1 C1 C6 106.9(11) . . . . ?
Al1 O1 C1 C2 -75.8(12) . . . . ?
Al1 N4 C23 C24 -77.2(5) . . . . ?
Al1 N4 C23 C28 99.9(5) . . . . ?
Al1 N4 C11 C12 166.0(4) . . . . ?
Al1 N4 C11 C10 -14.7(7) . . . . ?
Al1 N3 C14 C15 -99.3(4) . . . . ?
Al1 N3 C14 C19 81.9(5) . . . . ?
Al1 N3 C9 C13 -166.7(4) . . . . ?
Al1 N3 C9 C10 14.8(7) . . . . ?
Al1A O1A C1A C6A -108.0(13) . . . . ?
Al1A O1A C1A C2A 74.2(14) . . . . ?
Al1A N3A C14A C19A 77.0(5) . . . . ?
Al1A N3A C14A C15A -100.0(5) . . . . ?
Al1A N3A C9A C13A -164.9(4) . . . . ?
Al1A N3A C9A C10A 16.0(7) . . . . ?
Al1A N4A C23A C24A -83.4(5) . . . . ?
Al1A N4A C23A C28A 97.5(4) . . . . ?
Al1A N4A C11A C12A 168.0(3) . . . . ?
Al1A N4A C11A C10A -12.8(6) . . . . ?
O1A C1A C6A C5A 177.8(5) . . . . ?
O1A C1A C6A C7A -4.9(8) . . . . ?
O1A C1A C2A C3A -179.6(5) . . . . ?
O1A C1A C2A C8A 1.6(8) . . . . ?
O1 C1 C2 C3 179.2(5) . . . . ?
O1 C1 C2 C8 -3.8(9) . . . . ?
N4 Al1 O1 C1 -85.8(11) . . . . ?
N4 C11 C10 C9 -12.0(9) . . . . ?
C24A C25A C26A C27A 1.1(7) . . . . ?
C24A C25A C26A C30A -179.2(5) . . . . ?
C15 C16 C17 C18 0.9(7) . . . . ?
C15 C16 C17 C21 -179.4(5) . . . . ?
N3 Al1 O1 C1 179.1(11) . . . . ?
N3 C9 C10 C11 11.8(8) . . . . ?
N3A Al1A O1A C1A 87.1(14) . . . . ?
N3A C9A C10A C11A 10.2(8) . . . . ?
N4A Al1A O1A C1A -178.0(14) . . . . ?
N4A C11A C10A C9A -11.8(8) . . . . ?
C19 C18 C17 C16 -0.8(7) . . . . ?
C19 C18 C17 C21 179.4(5) . . . . ?
C28A C27A C26A C25A -0.9(8) . . . . ?
C28A C27A C26A C30A 179.4(5) . . . . ?
C25A C24A C23A N4A 178.1(4) . . . . ?
C25A C24A C23A C28A -2.8(7) . . . . ?
C13 C9 C10 C11 -166.8(5) . . . . ?
C18 C19 C14 C15 2.4(7) . . . . ?
C18 C19 C14 N3 -178.8(4) . . . . ?
C19A C18A C17A C16A 0.1(9) . . . . ?
C19A C18A C17A C21A -179.6(5) . . . . ?
C27A C28A C23A C24A 3.0(7) . . . . ?
C27A C28A C23A N4A -178.0(4) . . . . ?
C18A C19A C14A N3A -177.6(5) . . . . ?
C18A C19A C14A C15A -0.7(8) . . . . ?
C18A C17A C16A C15A -0.7(9) . . . . ?
C16 C15 C14 N3 178.9(4) . . . . ?
C16 C15 C14 C19 -2.4(7) . . . . ?
C23A C24A C25A C26A 0.7(7) . . . . ?
C23A N4A C11A C12A -7.7(6) . . . . ?
C23A N4A C11A C10A 171.5(4) . . . . ?
C23A C28A C27A C26A -1.1(7) . . . . ?
C26 C27 C28 C23 0.9(9) . . . . ?
C26 C27 C28 C29 -178.6(6) . . . . ?
C25 C24 C23 N4 178.0(4) . . . . ?
C25 C24 C23 C28 0.9(7) . . . . ?
C25 C26 C27 C28 -0.1(9) . . . . ?
C14 C15 C16 C17 0.7(7) . . . . ?
C14 N3 C9 C13 8.6(7) . . . . ?
C14 N3 C9 C10 -169.9(5) . . . . ?
C14 C19 C18 C17 -0.9(7) . . . . ?
C9 N3 C14 C15 85.3(5) . . . . ?
C9 N3 C14 C19 -93.4(5) . . . . ?
C12A C11A C10A C9A 167.3(5) . . . . ?
C31A C24A C25A C26A -175.5(5) . . . . ?
C31A C24A C23A N4A -5.7(7) . . . . ?
C31A C24A C23A C28A 173.3(4) . . . . ?
C27 C26 C25 C24 -0.4(8) . . . . ?
C27 C28 C23 N4 -178.5(5) . . . . ?
C27 C28 C23 C24 -1.3(8) . . . . ?
C16A C15A C14A N3A 177.1(5) . . . . ?
C16A C15A C14A C19A 0.2(8) . . . . ?
C20 C19 C18 C17 175.6(5) . . . . ?
C20 C19 C14 C15 -173.9(5) . . . . ?
C20 C19 C14 N3 4.9(7) . . . . ?
C11A N4A C23A C24A 92.4(5) . . . . ?
C11A N4A C23A C28A -86.7(5) . . . . ?
C29A C28A C27A C26A 177.1(5) . . . . ?
C29A C28A C23A C24A -175.2(4) . . . . ?
C29A C28A C23A N4A 3.9(6) . . . . ?
C22 C15 C16 C17 -177.8(5) . . . . ?
C22 C15 C14 N3 -2.6(7) . . . . ?
C22 C15 C14 C19 176.1(5) . . . . ?
C23 N4 C11 C12 -13.6(7) . . . . ?
C23 N4 C11 C10 165.7(5) . . . . ?
C23 C24 C25 C26 0.0(8) . . . . ?
C11 N4 C23 C24 102.4(5) . . . . ?
C11 N4 C23 C28 -80.5(6) . . . . ?
C14A N3A C9A C13A 13.0(7) . . . . ?
C14A N3A C9A C10A -166.1(5) . . . . ?
C14A C19A C18A C17A 0.6(8) . . . . ?
C14A C15A C16A C17A 0.5(9) . . . . ?
C9A N3A C14A C19A -101.1(6) . . . . ?
C9A N3A C14A C15A 82.0(6) . . . . ?
C20A C19A C18A C17A 177.7(5) . . . . ?
C20A C19A C14A N3A 5.4(7) . . . . ?
C20A C19A C14A C15A -177.7(5) . . . . ?
C31 C24 C25 C26 -178.4(5) . . . . ?
C31 C24 C23 N4 -3.6(7) . . . . ?
C31 C24 C23 C28 179.3(5) . . . . ?
C4 C3 C2 C1 -0.5(10) . . . . ?
C4 C3 C2 C8 -177.5(7) . . . . ?
C1A C6A C5A C4A 2.4(10) . . . . ?
C13A C9A C10A C11A -168.9(5) . . . . ?
C6 C1 C2 C3 -3.5(8) . . . . ?
C6 C1 C2 C8 173.4(6) . . . . ?
C12 C11 C10 C9 167.3(5) . . . . ?
C22A C15A C16A C17A 178.5(6) . . . . ?
C22A C15A C14A N3A -0.8(8) . . . . ?
C22A C15A C14A C19A -177.7(6) . . . . ?
C30 C26 C25 C24 179.8(5) . . . . ?
C30 C26 C27 C28 179.8(6) . . . . ?
C21A C17A C16A C15A 179.0(6) . . . . ?
C6A C1A C2A C3A 2.6(8) . . . . ?
C6A C1A C2A C8A -176.2(6) . . . . ?
C6A C5A C4A C3A 1.6(12) . . . . ?
C1 C6 C5 C4 -2.9(10) . . . . ?
C3 C4 C5 C6 -1.1(11) . . . . ?
C2A C1A C6A C5A -4.4(8) . . . . ?
C2A C1A C6A C7A 172.9(5) . . . . ?
C2A C3A C4A C5A -3.5(13) . . . . ?
C29 C28 C23 N4 1.0(8) . . . . ?
C29 C28 C23 C24 178.2(5) . . . . ?
C5 C4 C3 C2 2.8(12) . . . . ?
C5 C6 C1 O1 -177.5(5) . . . . ?
C5 C6 C1 C2 5.2(8) . . . . ?
C7A C6A C5A C4A -175.0(7) . . . . ?
C4A C3A C2A C1A 1.4(10) . . . . ?
C4A C3A C2A C8A -179.8(7) . . . . ?
C7 C6 C1 O1 6.3(8) . . . . ?
C7 C6 C1 C2 -171.0(6) . . . . ?
C7 C6 C5 C4 173.3(6) . . . . ?

loop_
_twin_individual_id
_twin_individual_mass_fraction_refined
1 0.7180(18)
2 0.2820(18)

loop_
_exptl_oxdiff_crystal_face_indexfrac_h
_exptl_oxdiff_crystal_face_indexfrac_k
_exptl_oxdiff_crystal_face_indexfrac_l
_exptl_oxdiff_crystal_face_x
_exptl_oxdiff_crystal_face_y
_exptl_oxdiff_crystal_face_z
-1.9966 0.9992 -0.0163 0.0420 -0.0731 0.0827
1.9966 -0.9992 0.0163 -0.0420 0.0731 -0.0827
-1.9985 -4.9923 -3.0125 0.0892 -0.1870 -0.1522
-4.9928 -1.9957 -2.0384 0.1467 -0.2610 0.0335
-0.9985 -0.9984 -0.0083 0.0519 -0.0435 -0.0086
-4.9905 2.9970 1.9562 0.1455 -0.1230 0.2468
0.9985 0.9984 0.0083 -0.0519 0.0435 0.0086
4.9905 -2.9970 -1.9562 -0.1455 0.1230 -0.2468
-0.0001 -0.9986 -0.0001 0.0206 -0.0046 -0.0333
-4.9895 1.9980 4.9516 0.2423 -0.0416 0.2486
-1.9949 -1.9974 4.9758 0.2308 0.0564 0.0413
-1.9947 -0.0001 4.9761 0.1896 0.0657 0.1079
0.0016 -2.9965 4.9922 0.1888 0.1295 -0.0414
-1.9940 4.9931 4.9766 0.0867 0.0889 0.2744
-1.9987 0.0011 -5.0090 -0.0645 -0.2211 -0.0091
1.9990 1.9961 5.0092 0.0234 0.2304 0.0757
-4.9935 1.9992 -5.0334 -0.0119 -0.3284 0.1315
1.9993 4.9921 5.0095 -0.0384 0.2444 0.1756
0.9986 1.9970 0.0085 -0.0724 0.0482 0.0419
3.9936 4.9923 -0.9650 -0.2535 0.1500 0.0560
-0.9986 0.9990 -1.0066 -0.0147 -0.0629 0.0463
-2.9967 2.9973 -5.0169 -0.0950 -0.2461 0.1155
-0.0024 -2.9953 -4.9929 -0.0653 -0.1573 -0.1584
-0.0003 0.9988 -0.9984 -0.0460 -0.0240 0.0216
0.9989 0.9983 1.0068 -0.0264 0.0722 0.0203
-4.9912 -4.9923 2.9538 0.3356 -0.1315 -0.0079
-0.0019 0.9993 -4.9924 -0.1477 -0.1388 -0.0252
2.9961 4.9923 1.0238 -0.1713 0.1685 0.1041
